data_1548540
loop_
_publ_author_name
'Zhou, Junfei'
'Liu, Tingting'
'Zhang, Hanqi'
'Zheng, Guijuan'
'Qiu, Yue'
'Deng, Mengyi'
'Zhang, Chun'
'Yao, Guangmin'

_publ_section_title
;
 Anti-inflammatory Grayanane Diterpenoids from the Leaves of Rhododendron
 molle
;
_journal_name_full 'Journal of Natural Products'
_journal_paper_doi 10.1021/acs.jnatprod.7b00799
_journal_year 2017
_chemical_absolute_configuration ad
_chemical_formula_sum 'C23 H38 O8'
_chemical_formula_weight 442.53
_chemical_name_systematic
; 
 ? 
;
_space_group_IT_number 19
_symmetry_cell_setting orthorhombic
_symmetry_space_group_name_Hall 'P 2ac 2ab'
_symmetry_space_group_name_H-M 'P 21 21 21'
_atom_sites_solution_hydrogens geom
_atom_sites_solution_primary direct
_atom_sites_solution_secondary difmap
_audit_creation_method SHELXL-97
_cell_angle_alpha 90.00
_cell_angle_beta 90.00
_cell_angle_gamma 90.00
_cell_formula_units_Z 4
_cell_length_a 9.5407(4)
_cell_length_b 11.7224(5)
_cell_length_c 19.9776(9)
_cell_measurement_reflns_used 9973
_cell_measurement_temperature 296(2)
_cell_measurement_theta_max 71.19
_cell_measurement_theta_min 4.37
_cell_volume 2234.29(17)
_computing_cell_refinement 'Bruker SAINT'
_computing_data_collection 'Bruker APEX2'
_computing_data_reduction 'Bruker SAINT'
_computing_molecular_graphics 'Bruker SHELXTL'
_computing_publication_material 'Bruker SHELXTL'
_computing_structure_refinement 'SHELXL-97 (Sheldrick, 1997)'
_computing_structure_solution 'SHELXS-97 (Sheldrick, 1990)'
_diffrn_ambient_temperature 296(2)
_diffrn_measured_fraction_theta_full 0.984
_diffrn_measured_fraction_theta_max 0.984
_diffrn_measurement_device_type 'Bruker APEX-II CCD'
_diffrn_measurement_method '\f and \w scans'
_diffrn_radiation_monochromator graphite
_diffrn_radiation_source 'fine-focus sealed tube'
_diffrn_radiation_type CuK\a
_diffrn_radiation_wavelength 1.54178
_diffrn_reflns_av_R_equivalents 0.0244
_diffrn_reflns_av_sigmaI/netI 0.0227
_diffrn_reflns_limit_h_max 11
_diffrn_reflns_limit_h_min -11
_diffrn_reflns_limit_k_max 13
_diffrn_reflns_limit_k_min -12
_diffrn_reflns_limit_l_max 21
_diffrn_reflns_limit_l_min -23
_diffrn_reflns_number 12227
_diffrn_reflns_theta_full 67.43
_diffrn_reflns_theta_max 67.43
_diffrn_reflns_theta_min 4.37
_diffrn_standards_number 0
_exptl_absorpt_coefficient_mu 0.810
_exptl_absorpt_correction_T_max 0.8548
_exptl_absorpt_correction_T_min 0.8548
_exptl_absorpt_correction_type multi-scan
_exptl_absorpt_process_details 'SADABS, Sheldrick,2008'
_exptl_crystal_colour colourless
_exptl_crystal_density_diffrn 1.316
_exptl_crystal_density_method 'not measured'
_exptl_crystal_description block
_exptl_crystal_F_000 960
_exptl_crystal_size_max 0.20
_exptl_crystal_size_mid 0.20
_exptl_crystal_size_min 0.20
_refine_diff_density_max 0.351
_refine_diff_density_min -0.291
_refine_diff_density_rms 0.078
_refine_ls_abs_structure_details 'Flack H D (1983), Acta Cryst. A39, 876-881'
_refine_ls_abs_structure_Flack 0.0(2)
_refine_ls_extinction_method none
_refine_ls_goodness_of_fit_ref 1.101
_refine_ls_hydrogen_treatment mixed
_refine_ls_matrix_type full
_refine_ls_number_parameters 291
_refine_ls_number_reflns 3903
_refine_ls_number_restraints 0
_refine_ls_restrained_S_all 1.101
_refine_ls_R_factor_all 0.0436
_refine_ls_R_factor_gt 0.0418
_refine_ls_shift/su_max 0.000
_refine_ls_shift/su_mean 0.000
_refine_ls_structure_factor_coef Fsqd
_refine_ls_weighting_details 'calc w=1/[\s^2^(Fo^2^)+(0.0597P)^2^+0.8215P] where P=(Fo^2^+2Fc^2^)/3'
_refine_ls_weighting_scheme calc
_refine_ls_wR_factor_gt 0.1128
_refine_ls_wR_factor_ref 0.1165
_reflns_number_gt 3780
_reflns_number_total 3903
_reflns_threshold_expression >2sigma(I)
_cod_data_source_file np7b00799_si_007.cif
_cod_data_source_block g_140625a_work_cu_140625a_0m
_cod_depositor_comments
;
The following automatic conversions were performed:

'_symmetry_cell_setting' value 'Orthorhombic' changed to
'orthorhombic' according to
/home/data/users/saulius/crontab/automatic-downloads/rss-feeds/ACS/lib/dictionaries/cif_core.dic
dictionary named 'cif_core.dic' version 2.4.2 from 2011-04-26.

Automatic conversion script
Id: cif_fix_values 4973 2017-02-22 13:04:09Z antanas 
;
_cod_original_sg_symbol_H-M P2(1)2(1)2(1)
_cod_database_code 1548540

loop_
_symmetry_equiv_pos_as_xyz
'x, y, z'
'-x+1/2, -y, z+1/2'
'-x, y+1/2, -z+1/2'
'x+1/2, -y+1/2, -z'

loop_
_atom_site_label
_atom_site_type_symbol
_atom_site_fract_x
_atom_site_fract_y
_atom_site_fract_z
_atom_site_U_iso_or_equiv
_atom_site_adp_type
_atom_site_occupancy
_atom_site_symmetry_multiplicity
_atom_site_calc_flag
_atom_site_refinement_flags
O2 O 0.47564(16) 0.07701(12) 0.79538(8) 0.0361(3) Uani 1 1 d .
H2 H 0.4010 0.0471 0.7851 0.054 Uiso 1 1 calc R
O3 O 0.63848(16) 0.15388(13) 0.89792(8) 0.0374(4) Uani 1 1 d .
O6 O 1.01884(18) -0.02716(15) 0.82855(8) 0.0431(4) Uani 1 1 d .
H6 H 1.0856 0.0152 0.8215 0.065 Uiso 1 1 calc R
O5 O 0.69602(18) -0.20841(12) 0.69843(8) 0.0405(4) Uani 1 1 d .
H5 H 0.6336 -0.2514 0.6857 0.061 Uiso 1 1 calc R
C7 C 0.7767(2) 0.11815(17) 0.80104(11) 0.0337(5) Uani 1 1 d .
H7A H 0.8500 0.1608 0.8236 0.040 Uiso 1 1 calc R
H7B H 0.7171 0.1736 0.7789 0.040 Uiso 1 1 calc R
O7 O 1.18935(18) 0.09184(14) 0.74631(9) 0.0454(4) Uani 1 1 d .
H7 H 1.1947 0.1610 0.7518 0.068 Uiso 1 1 calc R
C12 C 0.9632(3) -0.1091(2) 0.64806(12) 0.0419(5) Uani 1 1 d .
H12A H 0.9384 -0.1871 0.6591 0.050 Uiso 1 1 calc R
H12B H 1.0230 -0.1111 0.6088 0.050 Uiso 1 1 calc R
C2 C 0.4829(2) -0.19123(18) 0.80263(12) 0.0391(5) Uani 1 1 d .
H2A H 0.4957 -0.2721 0.7918 0.047 Uiso 1 1 calc R
C8 C 0.8478(2) 0.04728(17) 0.74578(10) 0.0309(4) Uani 1 1 d .
C13 C 1.0454(2) -0.05755(19) 0.70645(11) 0.0364(5) Uani 1 1 d .
H13 H 1.1277 -0.1043 0.7169 0.044 Uiso 1 1 calc R
C15 C 0.9504(2) 0.13189(17) 0.70943(11) 0.0351(5) Uani 1 1 d .
H15A H 0.9087 0.1587 0.6680 0.042 Uiso 1 1 calc R
H15B H 0.9690 0.1973 0.7378 0.042 Uiso 1 1 calc R
C5 C 0.5580(2) -0.00193(17) 0.83268(11) 0.0318(5) Uani 1 1 d .
O4 O 0.8284(2) 0.1437(2) 0.96320(12) 0.0728(7) Uani 1 1 d .
C1 C 0.5999(2) -0.10763(17) 0.78970(11) 0.0314(4) Uani 1 1 d .
H1 H 0.6832 -0.1400 0.8112 0.038 Uiso 1 1 calc R
C9 C 0.7446(2) -0.00297(18) 0.69311(10) 0.0324(4) Uani 1 1 d .
H9 H 0.6880 0.0618 0.6778 0.039 Uiso 1 1 calc R
C10 C 0.6364(2) -0.09706(18) 0.71405(11) 0.0326(4) Uani 1 1 d .
C4 C 0.4731(2) -0.05460(19) 0.89314(11) 0.0386(5) Uani 1 1 d .
C11 C 0.8283(3) -0.0425(2) 0.63090(11) 0.0414(5) Uani 1 1 d .
H11A H 0.7684 -0.0906 0.6036 0.050 Uiso 1 1 calc R
H11B H 0.8531 0.0239 0.6045 0.050 Uiso 1 1 calc R
C6 C 0.6894(2) 0.06167(17) 0.85478(10) 0.0317(4) Uani 1 1 d .
H6A H 0.7489 0.0103 0.8810 0.038 Uiso 1 1 calc R
C21 C 0.7179(3) 0.1859(2) 0.94952(12) 0.0436(6) Uani 1 1 d .
C20 C 0.5071(3) -0.0825(2) 0.67029(12) 0.0425(5) Uani 1 1 d .
H20A H 0.5345 -0.0812 0.6241 0.064 Uiso 1 1 calc R
H20B H 0.4611 -0.0122 0.6814 0.064 Uiso 1 1 calc R
H20C H 0.4440 -0.1450 0.6778 0.064 Uiso 1 1 calc R
C3 C 0.4069(3) -0.1589(2) 0.86224(13) 0.0435(5) Uani 1 1 d .
H3 H 0.3685 -0.2184 0.8914 0.052 Uiso 1 1 calc R
C14 C 0.9474(2) -0.04942(18) 0.76721(10) 0.0340(5) Uani 1 1 d .
H14 H 0.8941 -0.1206 0.7714 0.041 Uiso 1 1 calc R
C17 C 1.1532(3) 0.0935(3) 0.62718(14) 0.0540(7) Uani 1 1 d .
H17A H 1.1815 0.1721 0.6259 0.081 Uiso 1 1 calc R
H17B H 1.0858 0.0795 0.5924 0.081 Uiso 1 1 calc R
H17C H 1.2335 0.0455 0.6205 0.081 Uiso 1 1 calc R
C16 C 1.0879(2) 0.0674(2) 0.69461(11) 0.0385(5) Uani 1 1 d .
C22 C 0.6506(3) 0.2799(2) 0.98777(14) 0.0579(7) Uani 1 1 d .
H22A H 0.6813 0.2773 1.0335 0.087 Uiso 1 1 calc R
H22B H 0.5506 0.2714 0.9861 0.087 Uiso 1 1 calc R
H22C H 0.6765 0.3519 0.9684 0.087 Uiso 1 1 calc R
C19 C 0.5679(3) -0.0986(2) 0.94951(12) 0.0510(6) Uani 1 1 d .
H19A H 0.5132 -0.1426 0.9805 0.077 Uiso 1 1 calc R
H19B H 0.6094 -0.0350 0.9725 0.077 Uiso 1 1 calc R
H19C H 0.6405 -0.1456 0.9309 0.077 Uiso 1 1 calc R
C18 C 0.3618(3) 0.0257(2) 0.92231(15) 0.0537(7) Uani 1 1 d .
H18A H 0.2982 0.0484 0.8876 0.081 Uiso 1 1 calc R
H18B H 0.4066 0.0920 0.9407 0.081 Uiso 1 1 calc R
H18C H 0.3109 -0.0132 0.9569 0.081 Uiso 1 1 calc R
O8 O 0.9664(8) 0.3302(3) 0.56101(16) 0.172(2) Uani 1 1 d .
H8 H 0.9471 0.3725 0.5924 0.258 Uiso 1 1 calc R
C23 C 1.0012(6) 0.3934(4) 0.5070(2) 0.1030(14) Uani 1 1 d .
H23A H 1.0090 0.4721 0.5198 0.155 Uiso 1 1 calc R
H23B H 0.9301 0.3856 0.4733 0.155 Uiso 1 1 calc R
H23C H 1.0894 0.3675 0.4895 0.155 Uiso 1 1 calc R
O1 O 0.34441(17) -0.13961(14) 0.79717(9) 0.0458(4) Uani 1 1 d .

loop_
_atom_site_aniso_label
_atom_site_aniso_U_11
_atom_site_aniso_U_22
_atom_site_aniso_U_33
_atom_site_aniso_U_23
_atom_site_aniso_U_13
_atom_site_aniso_U_12
O2 0.0349(8) 0.0281(7) 0.0455(8) -0.0001(6) -0.0066(7) 0.0029(6)
O3 0.0393(8) 0.0343(8) 0.0385(8) -0.0101(6) -0.0041(7) 0.0030(6)
O6 0.0415(9) 0.0494(10) 0.0382(8) 0.0057(7) -0.0087(7) 0.0005(7)
O5 0.0472(9) 0.0273(7) 0.0470(9) -0.0092(7) 0.0003(8) -0.0012(7)
C7 0.0362(11) 0.0262(10) 0.0386(11) -0.0035(8) -0.0001(9) -0.0027(8)
O7 0.0403(8) 0.0373(8) 0.0587(10) 0.0022(8) -0.0097(8) -0.0045(7)
C12 0.0402(12) 0.0424(12) 0.0432(12) -0.0087(10) 0.0029(11) 0.0028(10)
C2 0.0441(12) 0.0274(10) 0.0457(12) -0.0009(9) -0.0007(11) -0.0049(9)
C8 0.0335(10) 0.0266(10) 0.0326(10) 0.0004(8) -0.0010(9) -0.0002(8)
C13 0.0343(11) 0.0316(10) 0.0433(12) 0.0002(9) 0.0005(10) 0.0017(9)
C15 0.0370(11) 0.0288(10) 0.0396(11) 0.0045(9) 0.0006(10) -0.0001(9)
C5 0.0359(11) 0.0248(10) 0.0347(10) -0.0008(8) -0.0023(9) 0.0022(8)
O4 0.0602(13) 0.0835(15) 0.0747(13) -0.0325(12) -0.0310(11) 0.0175(12)
C1 0.0348(10) 0.0232(9) 0.0361(10) -0.0010(8) -0.0044(9) -0.0011(8)
C9 0.0359(10) 0.0302(10) 0.0312(11) 0.0021(8) -0.0042(9) 0.0033(8)
C10 0.0360(11) 0.0271(10) 0.0346(10) -0.0046(8) -0.0037(9) 0.0050(8)
C4 0.0406(11) 0.0345(11) 0.0407(12) -0.0015(9) 0.0056(10) -0.0037(10)
C11 0.0451(12) 0.0457(13) 0.0335(11) -0.0037(10) -0.0008(10) -0.0043(11)
C6 0.0358(11) 0.0263(10) 0.0330(10) -0.0045(8) -0.0039(9) 0.0011(9)
C21 0.0480(14) 0.0419(13) 0.0410(13) -0.0077(10) -0.0032(11) -0.0063(11)
C20 0.0428(13) 0.0455(13) 0.0392(11) -0.0033(9) -0.0070(11) -0.0033(10)
C3 0.0474(13) 0.0346(12) 0.0485(13) 0.0016(10) 0.0046(11) -0.0067(10)
C14 0.0358(11) 0.0295(10) 0.0367(11) 0.0024(8) -0.0023(9) 0.0000(9)
C17 0.0494(15) 0.0585(16) 0.0541(15) 0.0099(12) 0.0087(13) -0.0007(12)
C16 0.0365(11) 0.0388(12) 0.0402(12) 0.0032(9) -0.0008(10) -0.0025(9)
C22 0.0716(18) 0.0492(15) 0.0530(16) -0.0225(12) -0.0068(14) 0.0027(13)
C19 0.0671(17) 0.0472(14) 0.0388(12) 0.0061(11) 0.0019(12) -0.0062(13)
C18 0.0523(14) 0.0501(15) 0.0587(16) -0.0107(12) 0.0154(13) -0.0022(12)
O8 0.370(7) 0.0657(17) 0.0811(19) -0.0182(15) -0.031(3) 0.031(3)
C23 0.144(4) 0.075(3) 0.090(3) -0.020(2) -0.016(3) 0.003(3)
O1 0.0393(8) 0.0429(9) 0.0553(10) -0.0059(8) -0.0021(8) -0.0031(7)

loop_
_atom_type_symbol
_atom_type_description
_atom_type_scat_dispersion_real
_atom_type_scat_dispersion_imag
_atom_type_scat_source
C C 0.0181 0.0091 'International Tables Vol C Tables 4.2.6.8 and 6.1.1.4'
H H 0.0000 0.0000 'International Tables Vol C Tables 4.2.6.8 and 6.1.1.4'
O O 0.0492 0.0322 'International Tables Vol C Tables 4.2.6.8 and 6.1.1.4'

loop_
_geom_angle_atom_site_label_1
_geom_angle_atom_site_label_2
_geom_angle_atom_site_label_3
_geom_angle
C5 O2 H2 109.5
C21 O3 C6 118.28(17)
C14 O6 H6 109.5
C10 O5 H5 109.5
C6 C7 C8 121.05(17)
C6 C7 H7A 107.1
C8 C7 H7A 107.1
C6 C7 H7B 107.1
C8 C7 H7B 107.1
H7A C7 H7B 106.8
C16 O7 H7 109.5
C13 C12 C11 113.42(19)
C13 C12 H12A 108.9
C11 C12 H12A 108.9
C13 C12 H12B 108.9
C11 C12 H12B 108.9
H12A C12 H12B 107.7
C3 C2 O1 59.88(16)
C3 C2 C1 110.00(19)
O1 C2 C1 112.86(17)
C3 C2 H2A 119.9
O1 C2 H2A 119.9
C1 C2 H2A 119.9
C7 C8 C14 118.02(17)
C7 C8 C9 114.23(17)
C14 C8 C9 107.44(16)
C7 C8 C15 105.38(16)
C14 C8 C15 102.04(16)
C9 C8 C15 108.69(17)
C12 C13 C14 108.36(18)
C12 C13 C16 113.21(19)
C14 C13 C16 102.90(17)
C12 C13 H13 110.7
C14 C13 H13 110.7
C16 C13 H13 110.7
C16 C15 C8 108.01(16)
C16 C15 H15A 110.1
C8 C15 H15A 110.1
C16 C15 H15B 110.1
C8 C15 H15B 110.1
H15A C15 H15B 108.4
O2 C5 C6 106.71(16)
O2 C5 C1 111.67(17)
C6 C5 C1 109.74(17)
O2 C5 C4 111.76(17)
C6 C5 C4 113.05(17)
C1 C5 C4 103.99(17)
C2 C1 C10 112.60(17)
C2 C1 C5 103.45(17)
C10 C1 C5 121.93(17)
C2 C1 H1 105.9
C10 C1 H1 105.9
C5 C1 H1 105.9
C11 C9 C8 109.26(18)
C11 C9 C10 110.05(17)
C8 C9 C10 120.15(17)
C11 C9 H9 105.4
C8 C9 H9 105.4
C10 C9 H9 105.4
O5 C10 C20 107.07(17)
O5 C10 C1 102.95(16)
C20 C10 C1 112.64(18)
O5 C10 C9 108.44(17)
C20 C10 C9 107.56(17)
C1 C10 C9 117.58(17)
C3 C4 C19 106.0(2)
C3 C4 C18 111.3(2)
C19 C4 C18 109.6(2)
C3 C4 C5 102.62(17)
C19 C4 C5 112.97(19)
C18 C4 C5 113.9(2)
C12 C11 C9 113.77(18)
C12 C11 H11A 108.8
C9 C11 H11A 108.8
C12 C11 H11B 108.8
C9 C11 H11B 108.8
H11A C11 H11B 107.7
O3 C6 C7 106.10(16)
O3 C6 C5 104.99(16)
C7 C6 C5 117.51(18)
O3 C6 H6A 109.3
C7 C6 H6A 109.3
C5 C6 H6A 109.3
O4 C21 O3 124.2(2)
O4 C21 C22 124.7(2)
O3 C21 C22 111.1(2)
C10 C20 H20A 109.5
C10 C20 H20B 109.5
H20A C20 H20B 109.5
C10 C20 H20C 109.5
H20A C20 H20C 109.5
H20B C20 H20C 109.5
C2 C3 O1 60.49(15)
C2 C3 C4 109.89(19)
O1 C3 C4 114.41(19)
C2 C3 H3 119.4
O1 C3 H3 119.4
C4 C3 H3 119.4
O6 C14 C13 113.56(17)
O6 C14 C8 113.52(17)
C13 C14 C8 101.64(16)
O6 C14 H14 109.3
C13 C14 H14 109.3
C8 C14 H14 109.3
C16 C17 H17A 109.5
C16 C17 H17B 109.5
H17A C17 H17B 109.5
C16 C17 H17C 109.5
H17A C17 H17C 109.5
H17B C17 H17C 109.5
O7 C16 C17 108.7(2)
O7 C16 C13 104.83(18)
C17 C16 C13 116.0(2)
O7 C16 C15 109.59(18)
C17 C16 C15 114.9(2)
C13 C16 C15 102.27(17)
C21 C22 H22A 109.5
C21 C22 H22B 109.5
H22A C22 H22B 109.5
C21 C22 H22C 109.5
H22A C22 H22C 109.5
H22B C22 H22C 109.5
C4 C19 H19A 109.5
C4 C19 H19B 109.5
H19A C19 H19B 109.5
C4 C19 H19C 109.5
H19A C19 H19C 109.5
H19B C19 H19C 109.5
C4 C18 H18A 109.5
C4 C18 H18B 109.5
H18A C18 H18B 109.5
C4 C18 H18C 109.5
H18A C18 H18C 109.5
H18B C18 H18C 109.5
C23 O8 H8 109.5
O8 C23 H23A 109.5
O8 C23 H23B 109.5
H23A C23 H23B 109.5
O8 C23 H23C 109.5
H23A C23 H23C 109.5
H23B C23 H23C 109.5
C3 O1 C2 59.63(15)

loop_
_geom_bond_atom_site_label_1
_geom_bond_atom_site_label_2
_geom_bond_distance
O2 C5 1.425(2)
O2 H2 0.8200
O3 C21 1.333(3)
O3 C6 1.465(2)
O6 C14 1.426(3)
O6 H6 0.8200
O5 C10 1.458(2)
O5 H5 0.8200
C7 C6 1.512(3)
C7 C8 1.539(3)
C7 H7A 0.9700
C7 H7B 0.9700
O7 C16 1.444(3)
O7 H7 0.8200
C12 C13 1.530(3)
C12 C11 1.543(3)
C12 H12A 0.9700
C12 H12B 0.9700
C2 C3 1.445(3)
C2 O1 1.457(3)
C2 C1 1.508(3)
C2 H2A 0.9800
C8 C14 1.540(3)
C8 C9 1.557(3)
C8 C15 1.571(3)
C13 C14 1.535(3)
C13 C16 1.538(3)
C13 H13 0.9800
C15 C16 1.543(3)
C15 H15A 0.9700
C15 H15B 0.9700
C5 C6 1.524(3)
C5 C1 1.559(3)
C5 C4 1.580(3)
O4 C21 1.196(3)
C1 C10 1.556(3)
C1 H1 0.9800
C9 C11 1.548(3)
C9 C10 1.567(3)
C9 H9 0.9800
C10 C20 1.522(3)
C4 C3 1.508(3)
C4 C19 1.534(4)
C4 C18 1.534(3)
C11 H11A 0.9700
C11 H11B 0.9700
C6 H6A 0.9800
C21 C22 1.487(4)
C20 H20A 0.9600
C20 H20B 0.9600
C20 H20C 0.9600
C3 O1 1.448(3)
C3 H3 0.9800
C14 H14 0.9800
C17 C16 1.515(3)
C17 H17A 0.9600
C17 H17B 0.9600
C17 H17C 0.9600
C22 H22A 0.9600
C22 H22B 0.9600
C22 H22C 0.9600
C19 H19A 0.9600
C19 H19B 0.9600
C19 H19C 0.9600
C18 H18A 0.9600
C18 H18B 0.9600
C18 H18C 0.9600
O8 C23 1.350(6)
O8 H8 0.8200
C23 H23A 0.9600
C23 H23B 0.9600
C23 H23C 0.9600

loop_
_geom_hbond_atom_site_label_D
_geom_hbond_atom_site_label_H
_geom_hbond_atom_site_label_A
_geom_hbond_distance_DH
_geom_hbond_distance_HA
_geom_hbond_distance_DA
_geom_hbond_angle_DHA
_geom_hbond_site_symmetry_A
O8 H8 O6 0.82 2.00 2.772(3) 157.6 3_756
O7 H7 O5 0.82 2.10 2.810(2) 144.5 3_756
O5 H5 O2 0.82 2.30 3.004(2) 144.8 3_646
O6 H6 O7 0.82 2.01 2.700(2) 141.5 .
O2 H2 O1 0.82 2.27 2.831(2) 126.3 .
O2 H2 O7 0.82 2.23 2.907(2) 140.8 1_455

loop_
_geom_torsion_atom_site_label_1
_geom_torsion_atom_site_label_2
_geom_torsion_atom_site_label_3
_geom_torsion_atom_site_label_4
_geom_torsion
C6 C7 C8 C14 -56.1(3)
C6 C7 C8 C9 71.6(2)
C6 C7 C8 C15 -169.12(18)
C11 C12 C13 C14 55.9(3)
C11 C12 C13 C16 -57.6(3)
C7 C8 C15 C16 139.26(18)
C14 C8 C15 C16 15.4(2)
C9 C8 C15 C16 -97.89(19)
C3 C2 C1 C10 -151.30(19)
O1 C2 C1 C10 -86.5(2)
C3 C2 C1 C5 -17.8(2)
O1 C2 C1 C5 47.0(2)
O2 C5 C1 C2 -91.1(2)
C6 C5 C1 C2 150.77(18)
C4 C5 C1 C2 29.6(2)
O2 C5 C1 C10 36.8(3)
C6 C5 C1 C10 -81.3(2)
C4 C5 C1 C10 157.49(18)
C7 C8 C9 C11 164.45(18)
C14 C8 C9 C11 -62.6(2)
C15 C8 C9 C11 47.1(2)
C7 C8 C9 C10 -67.0(2)
C14 C8 C9 C10 65.9(2)
C15 C8 C9 C10 175.63(17)
C2 C1 C10 O5 -67.6(2)
C5 C1 C10 O5 168.60(18)
C2 C1 C10 C20 47.4(2)
C5 C1 C10 C20 -76.4(2)
C2 C1 C10 C9 173.29(17)
C5 C1 C10 C9 49.5(3)
C11 C9 C10 O5 32.7(2)
C8 C9 C10 O5 -95.5(2)
C11 C9 C10 C20 -82.8(2)
C8 C9 C10 C20 149.07(19)
C11 C9 C10 C1 148.86(19)
C8 C9 C10 C1 20.7(3)
O2 C5 C4 C3 90.0(2)
C6 C5 C4 C3 -149.54(18)
C1 C5 C4 C3 -30.6(2)
O2 C5 C4 C19 -156.33(18)
C6 C5 C4 C19 -35.9(3)
C1 C5 C4 C19 83.1(2)
O2 C5 C4 C18 -30.4(3)
C6 C5 C4 C18 90.0(2)
C1 C5 C4 C18 -151.0(2)
C13 C12 C11 C9 -41.8(3)
C8 C9 C11 C12 44.2(3)
C10 C9 C11 C12 -89.7(2)
C21 O3 C6 C7 -88.7(2)
C21 O3 C6 C5 146.18(19)
C8 C7 C6 O3 -179.75(17)
C8 C7 C6 C5 -62.8(3)
O2 C5 C6 O3 62.4(2)
C1 C5 C6 O3 -176.45(16)
C4 C5 C6 O3 -60.9(2)
O2 C5 C6 C7 -55.2(2)
C1 C5 C6 C7 66.0(2)
C4 C5 C6 C7 -178.46(18)
C6 O3 C21 O4 -0.4(4)
C6 O3 C21 C22 -180.0(2)
C1 C2 C3 O1 105.47(19)
O1 C2 C3 C4 -107.5(2)
C1 C2 C3 C4 -2.0(3)
C19 C4 C3 C2 -98.1(2)
C18 C4 C3 C2 142.8(2)
C5 C4 C3 C2 20.5(2)
C19 C4 C3 O1 -163.9(2)
C18 C4 C3 O1 77.1(3)
C5 C4 C3 O1 -45.2(2)
C12 C13 C14 O6 166.62(18)
C16 C13 C14 O6 -73.3(2)
C12 C13 C14 C8 -71.1(2)
C16 C13 C14 C8 49.0(2)
C7 C8 C14 O6 -31.2(3)
C9 C8 C14 O6 -162.13(17)
C15 C8 C14 O6 83.6(2)
C7 C8 C14 C13 -153.57(18)
C9 C8 C14 C13 75.55(19)
C15 C8 C14 C13 -38.69(19)
C12 C13 C16 O7 -167.21(18)
C14 C13 C16 O7 76.1(2)
C12 C13 C16 C17 -47.4(3)
C14 C13 C16 C17 -164.09(19)
C12 C13 C16 C15 78.4(2)
C14 C13 C16 C15 -38.3(2)
C8 C15 C16 O7 -96.96(19)
C8 C15 C16 C17 140.3(2)
C8 C15 C16 C13 13.9(2)
C4 C3 O1 C2 99.9(2)
C1 C2 O1 C3 -100.6(2)
